data_7122000
loop_
_publ_author_name
'Faulkner, Robert A.'
'Patmore, Nathan J.'
'Rice, Craig R.'
'Slater, Christopher'

_publ_section_title
;
 Dihydrogen phosphate-containing dinuclear double assemblies that
 demonstrate phosphate reactivity to the tetrafluoroborate anion.
;
_journal_issue 66
_journal_name_full 'Chemical communications (Cambridge, England)'
_journal_page_first 9159
_journal_page_last 9162
_journal_paper_doi 10.1039/c8cc04900a
_journal_volume 54
_journal_year 2018
_chemical_formula_sum 'C40 H32 Cu2 F12 N12 O12 S8'
_chemical_formula_weight 1484.33
_space_group_crystal_system triclinic
_space_group_IT_number 2
_space_group_name_Hall '-P 1'
_space_group_name_H-M_alt 'P -1'
_symmetry_space_group_name_Hall '-P 1'
_symmetry_space_group_name_H-M 'P -1'
_atom_sites_solution_hydrogens geom
_audit_creation_method SHELXL-2014/7
_audit_update_record
;
2018-06-16 deposited with the CCDC.
2018-07-18 downloaded from the CCDC.
;
_cell_angle_alpha 67.525(3)
_cell_angle_beta 73.066(3)
_cell_angle_gamma 83.669(3)
_cell_formula_units_Z 1
_cell_length_a 9.7479(10)
_cell_length_b 10.8987(11)
_cell_length_c 14.1786(14)
_cell_measurement_reflns_used 9910
_cell_measurement_temperature 150(2)
_cell_measurement_theta_max 30.50
_cell_measurement_theta_min 2.34
_cell_volume 1331.6(2)
_computing_cell_refinement 'Bruker SAINT'
_computing_data_collection 'Bruker APEX2'
_computing_data_reduction 'Bruker SAINT'
_computing_molecular_graphics 'Bruker SHELXTL'
_computing_publication_material 'Bruker SHELXTL'
_computing_structure_refinement 'SHELXL-2014 (Sheldrick 2014)'
_computing_structure_solution 'SHELXS-97 (Sheldrick 2008)'
_diffrn_ambient_temperature 150(2)
_diffrn_measured_fraction_theta_full 0.998
_diffrn_measured_fraction_theta_max 0.994
_diffrn_measurement_device_type 'Bruker APEX-II CCD'
_diffrn_radiation_type MoK\a
_diffrn_radiation_wavelength 0.71073
_diffrn_reflns_av_R_equivalents 0.0692
_diffrn_reflns_av_unetI/netI 0.0858
_diffrn_reflns_Laue_measured_fraction_full 0.998
_diffrn_reflns_Laue_measured_fraction_max 0.994
_diffrn_reflns_limit_h_max 13
_diffrn_reflns_limit_h_min -13
_diffrn_reflns_limit_k_max 15
_diffrn_reflns_limit_k_min -15
_diffrn_reflns_limit_l_max 15
_diffrn_reflns_limit_l_min -20
_diffrn_reflns_number 22989
_diffrn_reflns_point_group_measured_fraction_full 0.998
_diffrn_reflns_point_group_measured_fraction_max 0.994
_diffrn_reflns_theta_full 25.242
_diffrn_reflns_theta_max 30.578
_diffrn_reflns_theta_min 2.072
_exptl_absorpt_coefficient_mu 1.227
_exptl_absorpt_correction_T_max 0.88
_exptl_absorpt_correction_T_min 0.77
_exptl_absorpt_correction_type multi-scan
_exptl_absorpt_process_details sadabs
_exptl_crystal_colour brown
_exptl_crystal_density_diffrn 1.851
_exptl_crystal_description block
_exptl_crystal_F_000 746
_exptl_crystal_size_max 0.15
_exptl_crystal_size_mid 0.1
_exptl_crystal_size_min 0.1
_refine_diff_density_max 0.942
_refine_diff_density_min -0.779
_refine_diff_density_rms 0.114
_refine_ls_extinction_method none
_refine_ls_goodness_of_fit_ref 1.034
_refine_ls_hydrogen_treatment constr
_refine_ls_matrix_type full
_refine_ls_number_parameters 388
_refine_ls_number_reflns 8122
_refine_ls_number_restraints 0
_refine_ls_restrained_S_all 1.034
_refine_ls_R_factor_all 0.0846
_refine_ls_R_factor_gt 0.0498
_refine_ls_shift/su_max 0.001
_refine_ls_shift/su_mean 0.000
_refine_ls_structure_factor_coef Fsqd
_refine_ls_weighting_details 'w=1/[\s^2^(Fo^2^)+(0.0504P)^2^+0.6761P] where P=(Fo^2^+2Fc^2^)/3'
_refine_ls_weighting_scheme calc
_refine_ls_wR_factor_gt 0.1146
_refine_ls_wR_factor_ref 0.1288
_reflns_Friedel_coverage 0.000
_reflns_number_gt 5735
_reflns_number_total 8122
_reflns_threshold_expression 'I > 2\s(I)'
_cod_data_source_file c8cc04900a2.cif
_cod_data_source_block mo_Chris_Ledatrif_5_0m
_cod_depositor_comments 'Adding full bibliography for 7122000--7122004.cif.'
_cod_database_code 7122000
_shelx_shelxl_version_number 2014/7
_shelx_space_group_comment
;
The symmetry employed for this shelxl refinement is uniquely defined
by the following loop, which should always be used as a source of
symmetry information in preference to the above space-group names.
They are only intended as comments.
;

loop_
_space_group_symop_operation_xyz
'x, y, z'
'-x, -y, -z'

loop_
_atom_site_label
_atom_site_type_symbol
_atom_site_fract_x
_atom_site_fract_y
_atom_site_fract_z
_atom_site_U_iso_or_equiv
_atom_site_adp_type
_atom_site_occupancy
_atom_site_site_symmetry_order
_atom_site_calc_flag
_atom_site_refinement_flags_posn
_atom_site_refinement_flags_adp
Cu1 Cu 0.40837(3) 0.71264(3) 0.32144(2) 0.01567(9) Uani 1 1 d . .
S1 S 0.56338(8) 0.44194(7) 0.14098(6) 0.02217(16) Uani 1 1 d . .
S2 S 0.12290(8) 0.28305(7) 0.08184(6) 0.02421(17) Uani 1 1 d . .
S3 S 0.34895(7) 0.37610(6) 0.49236(5) 0.01869(15) Uani 1 1 d . .
S4 S 0.23725(9) 0.90411(7) 0.56424(6) 0.02629(17) Uani 1 1 d . .
F1 F 0.1724(3) 0.3837(3) 0.38404(18) 0.0648(7) Uani 1 1 d . .
F2 F 0.0713(2) 0.39149(19) 0.53850(18) 0.0475(6) Uani 1 1 d . .
F3 F 0.1549(2) 0.20743(18) 0.52363(17) 0.0439(5) Uani 1 1 d . .
F4 F 0.2558(3) 0.1781(3) 0.23012(18) 0.0734(8) Uani 1 1 d . .
F5 F 0.2845(2) 0.07048(19) 0.1266(2) 0.0554(6) Uani 1 1 d . .
F6 F 0.3953(2) 0.25322(19) 0.07345(18) 0.0445(5) Uani 1 1 d . .
N1 N 0.5364(2) 0.8743(2) 0.23677(17) 0.0170(5) Uani 1 1 d . .
N2 N 0.3454(2) 0.8042(2) 0.42145(17) 0.0158(4) Uani 1 1 d . .
N3 N 0.1854(2) 0.6605(2) 0.57239(18) 0.0198(5) Uani 1 1 d . .
H3A H 0.1867 0.6075 0.5384 0.024 Uiso 1 1 calc R U
N4 N 0.2274(2) 0.7462(2) 0.25979(18) 0.0191(5) Uani 1 1 d . .
N5 N 0.4715(2) 0.6148(2) 0.22654(17) 0.0155(4) Uani 1 1 d . .
N6 N 0.6911(2) 0.5163(2) 0.25455(18) 0.0189(5) Uani 1 1 d . .
H6 H 0.6983 0.5649 0.2902 0.023 Uiso 1 1 calc R U
O1 O 0.3498(2) 0.52083(18) 0.44763(15) 0.0271(5) Uani 1 1 d . .
O2 O 0.3346(2) 0.3256(2) 0.60443(16) 0.0295(5) Uani 1 1 d . .
O3 O 0.4517(2) 0.31299(19) 0.43059(16) 0.0269(5) Uani 1 1 d . .
O4 O 0.1327(2) 0.4096(2) 0.08856(18) 0.0317(5) Uani 1 1 d . .
O5 O 0.1607(3) 0.2842(3) -0.02382(19) 0.0446(6) Uani 1 1 d . .
O6 O -0.0008(3) 0.2051(2) 0.1544(2) 0.0489(7) Uani 1 1 d . .
C1 C 0.6343(3) 0.8979(3) 0.1433(2) 0.0233(6) Uani 1 1 d . .
H1 H 0.6459 0.8351 0.1100 0.028 Uiso 1 1 calc R U
C2 C 0.7188(3) 1.0101(3) 0.0934(2) 0.0280(7) Uani 1 1 d . .
H2 H 0.7885 1.0239 0.0275 0.034 Uiso 1 1 calc R U
C3 C 0.7002(3) 1.1026(3) 0.1415(3) 0.0296(7) Uani 1 1 d . .
H3 H 0.7573 1.1808 0.1087 0.035 Uiso 1 1 calc R U
C4 C 0.5990(3) 1.0803(3) 0.2364(2) 0.0251(6) Uani 1 1 d . .
H4 H 0.5847 1.1430 0.2701 0.030 Uiso 1 1 calc R U
C5 C 0.5174(3) 0.9648(2) 0.2831(2) 0.0172(5) Uani 1 1 d . .
C6 C 0.4082(3) 0.9280(2) 0.3850(2) 0.0177(5) Uani 1 1 d . .
C7 C 0.3623(3) 0.9959(3) 0.4506(2) 0.0251(6) Uani 1 1 d . .
H7 H 0.3944 1.0820 0.4362 0.030 Uiso 1 1 calc R U
C8 C 0.2557(3) 0.7751(2) 0.5177(2) 0.0176(5) Uani 1 1 d . .
C9 C 0.1060(3) 0.6156(3) 0.6848(2) 0.0230(6) Uani 1 1 d . .
H9A H 0.0491 0.5362 0.7022 0.028 Uiso 1 1 calc R U
H9B H 0.0379 0.6861 0.6965 0.028 Uiso 1 1 calc R U
C10 C 0.1150(3) 0.8256(3) 0.2735(2) 0.0235(6) Uani 1 1 d . .
H10 H 0.1091 0.8725 0.3189 0.028 Uiso 1 1 calc R U
C11 C 0.0071(3) 0.8423(3) 0.2247(3) 0.0313(7) Uani 1 1 d . .
H11 H -0.0707 0.9009 0.2350 0.038 Uiso 1 1 calc R U
C12 C 0.0149(3) 0.7717(3) 0.1601(3) 0.0301(7) Uani 1 1 d . .
H12 H -0.0592 0.7795 0.1270 0.036 Uiso 1 1 calc R U
C13 C 0.1311(3) 0.6898(3) 0.1442(2) 0.0230(6) Uani 1 1 d . .
H13 H 0.1383 0.6407 0.1001 0.028 Uiso 1 1 calc R U
C14 C 0.2373(3) 0.6808(2) 0.1943(2) 0.0170(5) Uani 1 1 d . .
C15 C 0.3674(3) 0.6026(2) 0.1803(2) 0.0166(5) Uani 1 1 d . .
C16 C 0.3998(3) 0.5137(3) 0.1317(2) 0.0215(6) Uani 1 1 d . .
H16 H 0.3401 0.4937 0.0972 0.026 Uiso 1 1 calc R U
C17 C 0.5805(3) 0.5328(2) 0.2145(2) 0.0166(5) Uani 1 1 d . .
C18 C 0.8009(3) 0.4184(3) 0.2399(2) 0.0224(6) Uani 1 1 d . .
H18A H 0.8626 0.4529 0.1661 0.027 Uiso 1 1 calc R U
H18B H 0.7541 0.3364 0.2503 0.027 Uiso 1 1 calc R U
C19 C 0.1782(3) 0.3371(3) 0.4837(3) 0.0305(7) Uani 1 1 d . .
C20 C 0.2710(4) 0.1917(3) 0.1307(3) 0.0334(7) Uani 1 1 d . .

loop_
_atom_site_aniso_label
_atom_site_aniso_U_11
_atom_site_aniso_U_22
_atom_site_aniso_U_33
_atom_site_aniso_U_23
_atom_site_aniso_U_13
_atom_site_aniso_U_12
Cu1 0.01665(17) 0.01527(16) 0.01895(17) -0.01143(13) -0.00271(13) -0.00222(12)
S1 0.0282(4) 0.0214(3) 0.0236(4) -0.0160(3) -0.0064(3) 0.0009(3)
S2 0.0189(3) 0.0307(4) 0.0303(4) -0.0200(3) -0.0049(3) -0.0012(3)
S3 0.0221(3) 0.0163(3) 0.0191(3) -0.0084(3) -0.0049(3) -0.0010(3)
S4 0.0360(4) 0.0221(3) 0.0254(4) -0.0172(3) -0.0044(3) 0.0020(3)
F1 0.0527(15) 0.099(2) 0.0428(13) -0.0077(13) -0.0282(11) -0.0264(14)
F2 0.0241(10) 0.0355(11) 0.0713(15) -0.0161(11) -0.0030(10) 0.0060(8)
F3 0.0349(11) 0.0318(10) 0.0649(14) -0.0251(10) 0.0008(10) -0.0122(8)
F4 0.084(2) 0.098(2) 0.0369(13) -0.0183(14) -0.0323(13) 0.0253(16)
F5 0.0516(14) 0.0227(10) 0.0848(17) -0.0134(11) -0.0177(13) 0.0024(9)
F6 0.0235(10) 0.0383(11) 0.0708(15) -0.0179(11) -0.0143(10) 0.0000(8)
N1 0.0189(11) 0.0145(10) 0.0196(11) -0.0076(9) -0.0060(9) -0.0002(8)
N2 0.0169(11) 0.0168(10) 0.0184(11) -0.0109(9) -0.0057(9) 0.0005(8)
N3 0.0211(12) 0.0209(11) 0.0204(11) -0.0120(10) -0.0039(10) -0.0006(9)
N4 0.0190(12) 0.0177(11) 0.0211(11) -0.0069(9) -0.0061(9) -0.0018(9)
N5 0.0176(11) 0.0151(10) 0.0155(10) -0.0077(9) -0.0031(9) -0.0029(8)
N6 0.0193(12) 0.0202(11) 0.0218(12) -0.0141(10) -0.0040(9) 0.0016(9)
O1 0.0376(13) 0.0158(9) 0.0223(10) -0.0076(8) 0.0022(9) -0.0034(8)
O2 0.0394(13) 0.0291(11) 0.0216(11) -0.0090(9) -0.0116(10) 0.0012(10)
O3 0.0269(11) 0.0252(10) 0.0298(11) -0.0151(9) -0.0035(9) 0.0026(9)
O4 0.0251(11) 0.0324(11) 0.0459(13) -0.0251(11) -0.0072(10) 0.0000(9)
O5 0.0488(16) 0.0631(17) 0.0416(14) -0.0379(13) -0.0225(12) 0.0188(13)
O6 0.0250(12) 0.0458(14) 0.0765(19) -0.0337(14) 0.0057(12) -0.0136(11)
C1 0.0247(15) 0.0199(13) 0.0245(14) -0.0099(12) -0.0031(12) 0.0001(11)
C2 0.0241(15) 0.0258(15) 0.0279(16) -0.0065(13) -0.0015(13) -0.0031(12)
C3 0.0292(16) 0.0196(14) 0.0375(17) -0.0053(13) -0.0091(14) -0.0093(12)
C4 0.0324(16) 0.0168(13) 0.0307(16) -0.0090(12) -0.0133(13) -0.0036(11)
C5 0.0198(13) 0.0131(11) 0.0222(13) -0.0079(10) -0.0096(11) 0.0022(10)
C6 0.0235(14) 0.0132(12) 0.0212(13) -0.0089(10) -0.0098(11) 0.0007(10)
C7 0.0336(17) 0.0175(13) 0.0280(15) -0.0123(12) -0.0084(13) -0.0007(12)
C8 0.0188(13) 0.0181(12) 0.0219(13) -0.0126(11) -0.0096(11) 0.0071(10)
C9 0.0169(13) 0.0285(15) 0.0223(14) -0.0120(12) 0.0003(11) -0.0003(11)
C10 0.0226(14) 0.0239(14) 0.0256(15) -0.0117(12) -0.0060(12) 0.0018(11)
C11 0.0245(16) 0.0328(16) 0.0415(19) -0.0167(15) -0.0147(14) 0.0072(13)
C12 0.0239(16) 0.0360(17) 0.0323(17) -0.0100(14) -0.0136(13) -0.0002(13)
C13 0.0263(15) 0.0239(14) 0.0214(14) -0.0074(12) -0.0096(12) -0.0047(11)
C14 0.0210(13) 0.0160(12) 0.0149(12) -0.0054(10) -0.0045(10) -0.0055(10)
C15 0.0226(14) 0.0159(12) 0.0132(12) -0.0055(10) -0.0055(10) -0.0050(10)
C16 0.0254(15) 0.0230(13) 0.0225(14) -0.0136(12) -0.0079(12) -0.0023(11)
C17 0.0209(13) 0.0139(12) 0.0149(12) -0.0063(10) -0.0021(10) -0.0037(10)
C18 0.0210(14) 0.0266(14) 0.0212(14) -0.0138(12) -0.0038(11) 0.0061(11)
C19 0.0280(17) 0.0280(16) 0.0350(17) -0.0100(14) -0.0091(14) -0.0021(13)
C20 0.0385(19) 0.0281(16) 0.0316(17) -0.0081(14) -0.0105(15) -0.0003(14)

loop_
_atom_type_symbol
_atom_type_description
_atom_type_scat_dispersion_real
_atom_type_scat_dispersion_imag
_atom_type_scat_source
C C 0.0033 0.0016 'International Tables Vol C Tables 4.2.6.8 and 6.1.1.4'
H H 0.0000 0.0000 'International Tables Vol C Tables 4.2.6.8 and 6.1.1.4'
N N 0.0061 0.0033 'International Tables Vol C Tables 4.2.6.8 and 6.1.1.4'
O O 0.0106 0.0060 'International Tables Vol C Tables 4.2.6.8 and 6.1.1.4'
F F 0.0171 0.0103 'International Tables Vol C Tables 4.2.6.8 and 6.1.1.4'
S S 0.1246 0.1234 'International Tables Vol C Tables 4.2.6.8 and 6.1.1.4'
Cu Cu 0.3201 1.2651 'International Tables Vol C Tables 4.2.6.8 and 6.1.1.4'

loop_
_geom_angle_atom_site_label_1
_geom_angle_atom_site_label_2
_geom_angle_atom_site_label_3
_geom_angle
_geom_angle_site_symmetry_1
_geom_angle_site_symmetry_3
N5 Cu1 N2 177.71(9) . .
N5 Cu1 N1 99.39(8) . .
N2 Cu1 N1 82.23(9) . .
N5 Cu1 N4 81.17(9) . .
N2 Cu1 N4 99.94(9) . .
N1 Cu1 N4 106.99(9) . .
N5 Cu1 O1 86.13(8) . .
N2 Cu1 O1 91.71(8) . .
N1 Cu1 O1 153.42(9) . .
N4 Cu1 O1 99.54(9) . .
C16 S1 C17 90.32(13) . .
O5 S2 O4 114.64(15) . .
O5 S2 O6 116.10(16) . .
O4 S2 O6 115.10(14) . .
O5 S2 C20 101.98(15) . .
O4 S2 C20 102.70(14) . .
O6 S2 C20 103.54(16) . .
O3 S3 O2 117.18(13) . .
O3 S3 O1 115.48(12) . .
O2 S3 O1 111.86(12) . .
O3 S3 C19 103.97(14) . .
O2 S3 C19 103.72(14) . .
O1 S3 C19 102.26(14) . .
C7 S4 C8 89.97(13) . .
C1 N1 C5 119.0(2) . .
C1 N1 Cu1 127.02(17) . .
C5 N1 Cu1 113.99(17) . .
C8 N2 C6 111.6(2) . .
C8 N2 Cu1 134.65(17) . .
C6 N2 Cu1 113.73(17) . .
C8 N3 C9 125.1(2) . .
C8 N3 H3A 117.4 . .
C9 N3 H3A 117.4 . .
C10 N4 C14 118.7(2) . .
C10 N4 Cu1 128.95(19) . .
C14 N4 Cu1 112.22(18) . .
C17 N5 C15 111.6(2) . .
C17 N5 Cu1 132.11(19) . .
C15 N5 Cu1 114.40(17) . .
C17 N6 C18 120.4(2) . .
C17 N6 H6 119.8 . .
C18 N6 H6 119.8 . .
S3 O1 Cu1 154.01(12) . .
N1 C1 C2 122.4(2) . .
N1 C1 H1 118.8 . .
C2 C1 H1 118.8 . .
C1 C2 C3 118.7(3) . .
C1 C2 H2 120.7 . .
C3 C2 H2 120.7 . .
C4 C3 C2 119.5(3) . .
C4 C3 H3 120.3 . .
C2 C3 H3 120.3 . .
C3 C4 C5 119.2(2) . .
C3 C4 H4 120.4 . .
C5 C4 H4 120.4 . .
N1 C5 C4 121.3(2) . .
N1 C5 C6 114.1(2) . .
C4 C5 C6 124.6(2) . .
C7 C6 N2 115.0(2) . .
C7 C6 C5 129.2(2) . .
N2 C6 C5 115.8(2) . .
C6 C7 S4 110.5(2) . .
C6 C7 H7 124.8 . .
S4 C7 H7 124.8 . .
N2 C8 N3 123.8(2) . .
N2 C8 S4 112.83(19) . .
N3 C8 S4 123.4(2) . .
N3 C9 C18 114.5(2) . 2_666
N3 C9 H9A 108.6 . .
C18 C9 H9A 108.6 2_666 .
N3 C9 H9B 108.6 . .
C18 C9 H9B 108.6 2_666 .
H9A C9 H9B 107.6 . .
N4 C10 C11 122.9(3) . .
N4 C10 H10 118.6 . .
C11 C10 H10 118.6 . .
C10 C11 C12 118.3(3) . .
C10 C11 H11 120.8 . .
C12 C11 H11 120.8 . .
C13 C12 C11 119.7(3) . .
C13 C12 H12 120.2 . .
C11 C12 H12 120.2 . .
C12 C13 C14 118.4(3) . .
C12 C13 H13 120.8 . .
C14 C13 H13 120.8 . .
N4 C14 C13 121.9(3) . .
N4 C14 C15 114.5(2) . .
C13 C14 C15 123.6(2) . .
C16 C15 N5 114.5(2) . .
C16 C15 C14 128.4(3) . .
N5 C15 C14 117.0(2) . .
C15 C16 S1 110.8(2) . .
C15 C16 H16 124.6 . .
S1 C16 H16 124.6 . .
N6 C17 N5 125.6(2) . .
N6 C17 S1 121.62(19) . .
N5 C17 S1 112.8(2) . .
N6 C18 C9 113.2(2) . 2_666
N6 C18 H18A 108.9 . .
C9 C18 H18A 108.9 2_666 .
N6 C18 H18B 108.9 . .
C9 C18 H18B 108.9 2_666 .
H18A C18 H18B 107.8 . .
F1 C19 F3 108.3(3) . .
F1 C19 F2 108.2(3) . .
F3 C19 F2 107.4(2) . .
F1 C19 S3 110.9(2) . .
F3 C19 S3 111.7(2) . .
F2 C19 S3 110.2(2) . .
F4 C20 F6 107.0(3) . .
F4 C20 F5 107.7(3) . .
F6 C20 F5 106.5(3) . .
F4 C20 S2 111.7(2) . .
F6 C20 S2 111.5(2) . .
F5 C20 S2 112.2(2) . .

loop_
_geom_bond_atom_site_label_1
_geom_bond_atom_site_label_2
_geom_bond_distance
_geom_bond_site_symmetry_2
Cu1 N5 1.948(2) .
Cu1 N2 1.955(2) .
Cu1 N1 2.024(2) .
Cu1 N4 2.126(2) .
Cu1 O1 2.1693(19) .
S1 C16 1.714(3) .
S1 C17 1.739(2) .
S2 O5 1.430(2) .
S2 O4 1.433(2) .
S2 O6 1.438(2) .
S2 C20 1.815(4) .
S3 O3 1.428(2) .
S3 O2 1.437(2) .
S3 O1 1.4579(19) .
S3 C19 1.811(3) .
S4 C7 1.725(3) .
S4 C8 1.740(2) .
F1 C19 1.323(4) .
F2 C19 1.336(4) .
F3 C19 1.325(3) .
F4 C20 1.324(4) .
F5 C20 1.335(4) .
F6 C20 1.329(4) .
N1 C1 1.338(3) .
N1 C5 1.350(3) .
N2 C8 1.328(3) .
N2 C6 1.388(3) .
N3 C8 1.331(3) .
N3 C9 1.465(3) .
N3 H3A 0.8800 .
N4 C10 1.335(4) .
N4 C14 1.348(3) .
N5 C17 1.327(3) .
N5 C15 1.400(3) .
N6 C17 1.324(4) .
N6 C18 1.454(3) .
N6 H6 0.8800 .
C1 C2 1.377(4) .
C1 H1 0.9500 .
C2 C3 1.387(4) .
C2 H2 0.9500 .
C3 C4 1.369(4) .
C3 H3 0.9500 .
C4 C5 1.391(4) .
C4 H4 0.9500 .
C5 C6 1.461(4) .
C6 C7 1.351(3) .
C7 H7 0.9500 .
C9 C18 1.512(4) 2_666
C9 H9A 0.9900 .
C9 H9B 0.9900 .
C10 C11 1.381(4) .
C10 H10 0.9500 .
C11 C12 1.386(4) .
C11 H11 0.9500 .
C12 C13 1.383(4) .
C12 H12 0.9500 .
C13 C14 1.393(4) .
C13 H13 0.9500 .
C14 C15 1.456(4) .
C15 C16 1.352(3) .
C16 H16 0.9500 .
C18 C9 1.512(4) 2_666
C18 H18A 0.9900 .
C18 H18B 0.9900 .
